data_7225356
loop_
_publ_author_name
'Muthumari, Subramanian'
'Ramesh, Rengan'

_publ_section_title
;
 Highly efficient palladium(ii) hydrazone based catalysts for the Suzuki
 coupling reaction in aqueous medium
;
_journal_issue 57
_journal_name_full 'RSC Adv.'
_journal_page_first 52101
_journal_paper_doi 10.1039/C6RA06734D
_journal_volume 6
_journal_year 2016
_chemical_formula_sum 'C31 H26 Cl N2 O P Pd S'
_chemical_formula_weight 647.42
_space_group_crystal_system monoclinic
_space_group_IT_number 14
_space_group_name_Hall '-P 2yn'
_space_group_name_H-M_alt 'P 1 21/n 1'
_symmetry_space_group_name_Hall '-P 2yn'
_symmetry_space_group_name_H-M 'P 1 21/n 1'
_atom_sites_solution_hydrogens geom
_audit_creation_method SHELXL-2014/7
_audit_update_record
;
2015-11-02 deposited with the CCDC.
2016-05-23 downloaded from the CCDC.
;
_cell_angle_alpha 90
_cell_angle_beta 107.706(2)
_cell_angle_gamma 90
_cell_formula_units_Z 4
_cell_length_a 9.4677(5)
_cell_length_b 31.1867(15)
_cell_length_c 10.2754(5)
_cell_measurement_reflns_used 4236
_cell_measurement_temperature 293(2)
_cell_measurement_theta_max 29.2
_cell_measurement_theta_min 2.8
_cell_volume 2890.3(3)
_computing_cell_refinement 'APEX2/SAINT (Bruker, 2004)'
_computing_data_collection 'APEX2 (Bruker, 2004)'
_computing_data_reduction 'SAINT/XPREP (Bruker, 2004)'
_computing_molecular_graphics 'ORTEP3 (Farrugia, 1997) and Mercury (Bruno et al., 2002)'
_computing_publication_material 'SHELXL-2014 (Sheldrick, 2014)'
_computing_structure_refinement 'SHELXL-2014 (Sheldrick, 2014)'
_computing_structure_solution 'SIR92 (Altornare et al., 1993)'
_diffrn_ambient_temperature 293(2)
_diffrn_measured_fraction_theta_full 0.994
_diffrn_measured_fraction_theta_max 0.994
_diffrn_measurement_device_type 'Bruker Smart Apex II CCD Diffractometer'
_diffrn_measurement_method '\w and \f scan'
_diffrn_radiation_type MoK\a
_diffrn_radiation_wavelength 0.71073
_diffrn_reflns_av_R_equivalents 0.0287
_diffrn_reflns_av_unetI/netI 0.0246
_diffrn_reflns_Laue_measured_fraction_full 0.994
_diffrn_reflns_Laue_measured_fraction_max 0.994
_diffrn_reflns_limit_h_max 11
_diffrn_reflns_limit_h_min -11
_diffrn_reflns_limit_k_max 38
_diffrn_reflns_limit_k_min -38
_diffrn_reflns_limit_l_max 12
_diffrn_reflns_limit_l_min -12
_diffrn_reflns_number 46957
_diffrn_reflns_point_group_measured_fraction_full 0.994
_diffrn_reflns_point_group_measured_fraction_max 0.994
_diffrn_reflns_theta_full 26.000
_diffrn_reflns_theta_max 26.000
_diffrn_reflns_theta_min 3.227
_diffrn_source 'Sealed X-ray tube'
_exptl_absorpt_coefficient_mu 0.889
_exptl_absorpt_correction_T_max 0.82
_exptl_absorpt_correction_T_min 0.69
_exptl_absorpt_correction_type multi-scan
_exptl_absorpt_process_details 'SADABS (Bruker, 1999)'
_exptl_crystal_colour brown
_exptl_crystal_density_diffrn 1.488
_exptl_crystal_description block
_exptl_crystal_F_000 1312
_exptl_crystal_size_max 0.300
_exptl_crystal_size_mid 0.200
_exptl_crystal_size_min 0.200
_refine_diff_density_max 0.504
_refine_diff_density_min -0.687
_refine_diff_density_rms 0.146
_refine_ls_extinction_coef 0.0025(3)
_refine_ls_extinction_expression Fc^*^=kFc[1+0.001xFc^2^\l^3^/sin(2\q)]^-1/4^
_refine_ls_extinction_method 'SHELXL-2014/7 (Sheldrick 2014'
_refine_ls_goodness_of_fit_ref 1.313
_refine_ls_hydrogen_treatment constr
_refine_ls_matrix_type full
_refine_ls_number_parameters 345
_refine_ls_number_reflns 5652
_refine_ls_number_restraints 0
_refine_ls_restrained_S_all 1.313
_refine_ls_R_factor_all 0.0395
_refine_ls_R_factor_gt 0.0339
_refine_ls_shift/su_max 0.000
_refine_ls_shift/su_mean 0.000
_refine_ls_structure_factor_coef Fsqd
_refine_ls_weighting_details 'w=1/[\s^2^(Fo^2^)+(0.0169P)^2^+3.0204P] where P=(Fo^2^+2Fc^2^)/3'
_refine_ls_weighting_scheme calc
_refine_ls_wR_factor_gt 0.0763
_refine_ls_wR_factor_ref 0.0774
_reflns_Friedel_coverage 0.000
_reflns_number_gt 5461
_reflns_number_total 5652
_reflns_threshold_expression 'I > 2\s(I)'
_cod_data_source_file c6ra06734d2.cif
_cod_data_source_block SM29
_cod_database_code 7225356
_shelx_shelxl_version_number 2014/7
_shelx_space_group_comment
;
The symmetry employed for this shelxl refinement is uniquely defined
by the following loop, which should always be used as a source of
symmetry information in preference to the above space-group names.
They are only intended as comments.
;
_shelx_estimated_absorpt_t_min 0.776
_shelx_estimated_absorpt_t_max 0.842

loop_
_space_group_symop_operation_xyz
'x, y, z'
'-x+1/2, y+1/2, -z+1/2'
'-x, -y, -z'
'x-1/2, -y-1/2, z-1/2'

loop_
_atom_site_label
_atom_site_type_symbol
_atom_site_fract_x
_atom_site_fract_y
_atom_site_fract_z
_atom_site_U_iso_or_equiv
_atom_site_adp_type
_atom_site_occupancy
_atom_site_site_symmetry_order
_atom_site_calc_flag
_atom_site_refinement_flags_posn
_atom_site_refinement_flags_adp
C1 C 0.0926(3) 0.17531(9) 0.1770(3) 0.0375(6) Uani 1 1 d . .
C2 C 0.0062(4) 0.13923(12) 0.1329(4) 0.0566(8) Uani 1 1 d . .
H2 H 0.0513 0.1129 0.1302 0.068 Uiso 1 1 calc R U
C3 C -0.1469(4) 0.14202(15) 0.0930(5) 0.0762(12) Uani 1 1 d . .
H3 H -0.2041 0.1176 0.0631 0.091 Uiso 1 1 calc R U
C4 C -0.2143(4) 0.18065(16) 0.0974(4) 0.0732(12) Uani 1 1 d . .
H4 H -0.3171 0.1824 0.0716 0.088 Uiso 1 1 calc R U
C5 C -0.1300(4) 0.21665(14) 0.1399(4) 0.0670(10) Uani 1 1 d . .
H5 H -0.1759 0.2429 0.1422 0.080 Uiso 1 1 calc R U
C6 C 0.0231(4) 0.21420(11) 0.1795(3) 0.0506(8) Uani 1 1 d . .
H6 H 0.0795 0.2388 0.2080 0.061 Uiso 1 1 calc R U
C7 C 0.3561(3) 0.22361(10) 0.1907(3) 0.0419(6) Uani 1 1 d . .
C8 C 0.3469(5) 0.23213(12) 0.0562(4) 0.0661(10) Uani 1 1 d . .
H8 H 0.3155 0.2108 -0.0094 0.079 Uiso 1 1 calc R U
C9 C 0.3840(6) 0.27210(15) 0.0187(5) 0.0892(15) Uani 1 1 d . .
H9 H 0.3765 0.2776 -0.0721 0.107 Uiso 1 1 calc R U
C10 C 0.4316(5) 0.30359(14) 0.1147(6) 0.0801(13) Uani 1 1 d . .
H10 H 0.4570 0.3304 0.0893 0.096 Uiso 1 1 calc R U
C11 C 0.4417(5) 0.29557(13) 0.2476(5) 0.0755(12) Uani 1 1 d . .
H11 H 0.4743 0.3170 0.3128 0.091 Uiso 1 1 calc R U
C12 C 0.4037(4) 0.25592(12) 0.2861(4) 0.0594(9) Uani 1 1 d . .
H12 H 0.4103 0.2509 0.3770 0.071 Uiso 1 1 calc R U
C13 C 0.3493(3) 0.16803(9) 0.4167(3) 0.0399(6) Uani 1 1 d . .
C14 C 0.2479(4) 0.15733(12) 0.4839(3) 0.0538(8) Uani 1 1 d . .
H14 H 0.1486 0.1534 0.4345 0.065 Uiso 1 1 calc R U
C15 C 0.2939(5) 0.15245(15) 0.6243(4) 0.0687(11) Uani 1 1 d . .
H15 H 0.2252 0.1449 0.6686 0.082 Uiso 1 1 calc R U
C16 C 0.4392(5) 0.15851(13) 0.6991(3) 0.0620(10) Uani 1 1 d . .
H16 H 0.4687 0.1556 0.7937 0.074 Uiso 1 1 calc R U
C17 C 0.5414(4) 0.16893(12) 0.6329(3) 0.0557(8) Uani 1 1 d . .
H17 H 0.6404 0.1729 0.6831 0.067 Uiso 1 1 calc R U
C18 C 0.4975(4) 0.17356(11) 0.4926(3) 0.0500(8) Uani 1 1 d . .
H18 H 0.5671 0.1804 0.4487 0.060 Uiso 1 1 calc R U
C19 C 0.6597(3) 0.08264(10) 0.2961(3) 0.0427(7) Uani 1 1 d . .
C20 C 0.7909(4) 0.07440(10) 0.4167(3) 0.0474(7) Uani 1 1 d . .
C21 C 0.7823(4) 0.08218(13) 0.5464(3) 0.0625(9) Uani 1 1 d . .
H21 H 0.6947 0.0923 0.5584 0.075 Uiso 1 1 calc R U
C22 C 0.9070(5) 0.07461(14) 0.6601(4) 0.0761(13) Uani 1 1 d . .
H22 H 0.9018 0.0795 0.7478 0.091 Uiso 1 1 calc R U
C23 C 1.0352(5) 0.06013(14) 0.6422(4) 0.0792(13) Uani 1 1 d . .
H23 H 1.1177 0.0553 0.7176 0.095 Uiso 1 1 calc R U
C24 C 1.0432(5) 0.05262(17) 0.5143(5) 0.0876(15) Uani 1 1 d . .
H24 H 1.1315 0.0427 0.5032 0.105 Uiso 1 1 calc R U
C25 C 0.9222(4) 0.05946(14) 0.4003(4) 0.0682(11) Uani 1 1 d . .
H25 H 0.9290 0.0541 0.3134 0.082 Uiso 1 1 calc R U
C26 C 0.5132(3) 0.06017(9) -0.0423(3) 0.0355(6) Uani 1 1 d . .
H26 H 0.4278 0.0684 -0.1105 0.043 Uiso 1 1 calc R U
C27 C 0.6108(3) 0.03206(9) -0.0843(3) 0.0388(6) Uani 1 1 d . .
C28 C 0.8035(4) -0.01698(12) -0.1073(4) 0.0619(10) Uani 1 1 d . .
H28 H 0.8854 -0.0346 -0.0976 0.074 Uiso 1 1 calc R U
C29 C 0.6973(4) -0.01109(12) -0.2263(4) 0.0586(9) Uani 1 1 d . .
H29 H 0.6976 -0.0242 -0.3074 0.070 Uiso 1 1 calc R U
C30 C 0.5847(3) 0.01716(10) -0.2157(3) 0.0456(7) Uani 1 1 d . .
C31 C 0.4531(4) 0.02874(13) -0.3347(3) 0.0626(9) Uani 1 1 d . .
H31A H 0.3640 0.0194 -0.3171 0.094 Uiso 1 1 calc R U
H31B H 0.4612 0.0150 -0.4157 0.094 Uiso 1 1 calc R U
H31C H 0.4500 0.0593 -0.3474 0.094 Uiso 1 1 calc R U
N1 N 0.6545(3) 0.06361(8) 0.1818(2) 0.0413(5) Uani 1 1 d . .
N2 N 0.5278(2) 0.07565(7) 0.0774(2) 0.0359(5) Uani 1 1 d . .
O1 O 0.5599(2) 0.10847(7) 0.3153(2) 0.0497(5) Uani 1 1 d . .
P1 P 0.29397(8) 0.17147(2) 0.23139(7) 0.03537(16) Uani 1 1 d . .
S1 S 0.77393(8) 0.01090(3) 0.02442(9) 0.0509(2) Uani 1 1 d . .
Cl1 Cl 0.22304(9) 0.12536(3) -0.06730(7) 0.0502(2) Uani 1 1 d . .
Pd1 Pd 0.39800(2) 0.11900(2) 0.14002(2) 0.03512(9) Uani 1 1 d . .

loop_
_atom_site_aniso_label
_atom_site_aniso_U_11
_atom_site_aniso_U_22
_atom_site_aniso_U_33
_atom_site_aniso_U_23
_atom_site_aniso_U_13
_atom_site_aniso_U_12
C1 0.0379(14) 0.0451(16) 0.0313(14) 0.0031(11) 0.0132(11) -0.0011(12)
C2 0.0505(19) 0.0501(19) 0.072(2) -0.0021(17) 0.0229(17) -0.0079(15)
C3 0.050(2) 0.081(3) 0.098(3) -0.006(2) 0.024(2) -0.025(2)
C4 0.0392(19) 0.105(3) 0.076(3) 0.011(2) 0.0188(18) -0.001(2)
C5 0.050(2) 0.075(3) 0.078(3) 0.014(2) 0.0217(19) 0.0188(19)
C6 0.0473(18) 0.0506(18) 0.0538(19) 0.0000(15) 0.0151(15) 0.0022(14)
C7 0.0371(15) 0.0485(17) 0.0442(16) 0.0006(13) 0.0182(13) -0.0021(13)
C8 0.097(3) 0.057(2) 0.057(2) 0.0009(17) 0.042(2) -0.010(2)
C9 0.129(4) 0.071(3) 0.094(3) 0.014(3) 0.075(3) -0.007(3)
C10 0.078(3) 0.059(2) 0.117(4) 0.010(3) 0.050(3) -0.017(2)
C11 0.066(3) 0.057(2) 0.096(3) -0.013(2) 0.014(2) -0.0211(19)
C12 0.063(2) 0.055(2) 0.056(2) -0.0053(16) 0.0114(17) -0.0149(17)
C13 0.0456(16) 0.0437(16) 0.0306(14) -0.0030(12) 0.0121(12) 0.0027(13)
C14 0.0468(18) 0.080(2) 0.0371(16) 0.0070(16) 0.0157(14) -0.0022(16)
C15 0.068(2) 0.102(3) 0.0403(18) 0.0104(19) 0.0232(17) -0.001(2)
C16 0.079(3) 0.077(2) 0.0288(16) 0.0048(16) 0.0139(16) 0.005(2)
C17 0.0536(19) 0.066(2) 0.0385(17) -0.0097(15) 0.0001(14) 0.0037(16)
C18 0.0448(17) 0.064(2) 0.0410(16) -0.0079(15) 0.0133(13) -0.0029(15)
C19 0.0403(15) 0.0435(16) 0.0366(15) 0.0020(12) 0.0000(12) -0.0013(13)
C20 0.0474(17) 0.0432(16) 0.0392(16) 0.0006(13) -0.0051(13) -0.0032(13)
C21 0.065(2) 0.070(2) 0.0411(18) 0.0023(16) -0.0017(16) 0.0020(18)
C22 0.094(3) 0.073(3) 0.0391(19) 0.0023(17) -0.013(2) -0.008(2)
C23 0.068(3) 0.069(3) 0.066(3) 0.004(2) -0.030(2) 0.002(2)
C24 0.055(2) 0.110(4) 0.071(3) -0.008(3) -0.020(2) 0.017(2)
C25 0.048(2) 0.087(3) 0.053(2) -0.0059(19) -0.0076(16) 0.0076(19)
C26 0.0313(13) 0.0416(15) 0.0302(13) -0.0016(11) 0.0044(10) 0.0027(11)
C27 0.0333(14) 0.0377(15) 0.0425(15) -0.0013(12) 0.0071(12) 0.0007(11)
C28 0.0470(19) 0.054(2) 0.087(3) -0.0106(19) 0.0235(19) 0.0117(16)
C29 0.058(2) 0.058(2) 0.066(2) -0.0151(17) 0.0278(18) 0.0046(17)
C30 0.0444(16) 0.0452(17) 0.0494(18) -0.0072(14) 0.0173(14) 0.0006(13)
C31 0.068(2) 0.075(2) 0.0410(18) -0.0106(17) 0.0095(16) 0.0098(19)
N1 0.0314(12) 0.0487(14) 0.0359(13) -0.0013(11) -0.0013(10) 0.0039(10)
N2 0.0311(11) 0.0415(13) 0.0319(12) -0.0002(10) 0.0049(9) 0.0032(9)
O1 0.0470(12) 0.0615(14) 0.0328(10) -0.0063(9) 0.0006(9) 0.0108(10)
P1 0.0371(4) 0.0406(4) 0.0293(3) -0.0016(3) 0.0114(3) -0.0008(3)
S1 0.0344(4) 0.0500(4) 0.0607(5) -0.0050(4) 0.0031(3) 0.0076(3)
Cl1 0.0495(4) 0.0656(5) 0.0288(3) -0.0010(3) 0.0018(3) 0.0163(4)
Pd1 0.03474(12) 0.04251(14) 0.02575(12) -0.00111(8) 0.00568(8) 0.00376(9)

loop_
_atom_type_symbol
_atom_type_description
_atom_type_scat_dispersion_real
_atom_type_scat_dispersion_imag
_atom_type_scat_source
C C 0.0033 0.0016 'International Tables Vol C Tables 4.2.6.8 and 6.1.1.4'
H H 0.0000 0.0000 'International Tables Vol C Tables 4.2.6.8 and 6.1.1.4'
N N 0.0061 0.0033 'International Tables Vol C Tables 4.2.6.8 and 6.1.1.4'
O O 0.0106 0.0060 'International Tables Vol C Tables 4.2.6.8 and 6.1.1.4'
P P 0.1023 0.0942 'International Tables Vol C Tables 4.2.6.8 and 6.1.1.4'
S S 0.1246 0.1234 'International Tables Vol C Tables 4.2.6.8 and 6.1.1.4'
Cl Cl 0.1484 0.1585 'International Tables Vol C Tables 4.2.6.8 and 6.1.1.4'
Pd Pd -0.9988 1.0072 'International Tables Vol C Tables 4.2.6.8 and 6.1.1.4'

loop_
_geom_angle_atom_site_label_1
_geom_angle_atom_site_label_2
_geom_angle_atom_site_label_3
_geom_angle
C2 C1 C6 118.8(3)
C2 C1 P1 120.5(2)
C6 C1 P1 120.8(2)
C3 C2 C1 120.5(4)
C3 C2 H2 119.7
C1 C2 H2 119.7
C4 C3 C2 120.1(4)
C4 C3 H3 119.9
C2 C3 H3 119.9
C5 C4 C3 120.0(4)
C5 C4 H4 120.0
C3 C4 H4 120.0
C4 C5 C6 120.3(4)
C4 C5 H5 119.8
C6 C5 H5 119.8
C5 C6 C1 120.3(3)
C5 C6 H6 119.8
C1 C6 H6 119.8
C12 C7 C8 118.4(3)
C12 C7 P1 123.2(2)
C8 C7 P1 118.3(3)
C9 C8 C7 120.5(4)
C9 C8 H8 119.7
C7 C8 H8 119.7
C10 C9 C8 120.2(4)
C10 C9 H9 119.9
C8 C9 H9 119.9
C11 C10 C9 119.9(4)
C11 C10 H10 120.1
C9 C10 H10 120.1
C10 C11 C12 120.5(4)
C10 C11 H11 119.8
C12 C11 H11 119.8
C11 C12 C7 120.5(4)
C11 C12 H12 119.7
C7 C12 H12 119.7
C14 C13 C18 119.0(3)
C14 C13 P1 120.9(2)
C18 C13 P1 120.0(2)
C15 C14 C13 120.0(3)
C15 C14 H14 120.0
C13 C14 H14 120.0
C16 C15 C14 121.0(3)
C16 C15 H15 119.5
C14 C15 H15 119.5
C15 C16 C17 119.4(3)
C15 C16 H16 120.3
C17 C16 H16 120.3
C16 C17 C18 120.4(3)
C16 C17 H17 119.8
C18 C17 H17 119.8
C17 C18 C13 120.2(3)
C17 C18 H18 119.9
C13 C18 H18 119.9
O1 C19 N1 126.0(3)
O1 C19 C20 116.2(3)
N1 C19 C20 117.7(3)
C21 C20 C25 119.7(3)
C21 C20 C19 119.6(3)
C25 C20 C19 120.7(3)
C20 C21 C22 119.4(4)
C20 C21 H21 120.3
C22 C21 H21 120.3
C23 C22 C21 120.2(4)
C23 C22 H22 119.9
C21 C22 H22 119.9
C22 C23 C24 120.2(4)
C22 C23 H23 119.9
C24 C23 H23 119.9
C23 C24 C25 121.1(4)
C23 C24 H24 119.4
C25 C24 H24 119.4
C24 C25 C20 119.5(4)
C24 C25 H25 120.3
C20 C25 H25 120.3
N2 C26 C27 128.7(3)
N2 C26 H26 115.7
C27 C26 H26 115.7
C30 C27 C26 124.2(3)
C30 C27 S1 111.2(2)
C26 C27 S1 124.6(2)
C29 C28 S1 113.4(3)
C29 C28 H28 123.3
S1 C28 H28 123.3
C28 C29 C30 113.0(3)
C28 C29 H29 123.5
C30 C29 H29 123.5
C27 C30 C29 111.8(3)
C27 C30 C31 125.1(3)
C29 C30 C31 123.1(3)
C30 C31 H31A 109.5
C30 C31 H31B 109.5
H31A C31 H31B 109.5
C30 C31 H31C 109.5
H31A C31 H31C 109.5
H31B C31 H31C 109.5
C19 N1 N2 111.0(2)
C26 N2 N1 116.7(2)
C26 N2 Pd1 130.05(19)
N1 N2 Pd1 113.10(16)
C19 O1 Pd1 110.91(17)
C13 P1 C7 106.42(14)
C13 P1 C1 105.49(13)
C7 P1 C1 104.60(13)
C13 P1 Pd1 111.70(10)
C7 P1 Pd1 109.88(10)
C1 P1 Pd1 117.95(10)
C28 S1 C27 90.66(16)
O1 Pd1 N2 78.89(9)
O1 Pd1 P1 93.21(6)
N2 Pd1 P1 169.89(7)
O1 Pd1 Cl1 174.43(7)
N2 Pd1 Cl1 95.66(6)
P1 Pd1 Cl1 92.33(3)

loop_
_geom_bond_atom_site_label_1
_geom_bond_atom_site_label_2
_geom_bond_distance
C1 C2 1.384(4)
C1 C6 1.384(4)
C1 P1 1.821(3)
C2 C3 1.384(5)
C2 H2 0.9300
C3 C4 1.370(6)
C3 H3 0.9300
C4 C5 1.370(6)
C4 H4 0.9300
C5 C6 1.383(5)
C5 H5 0.9300
C6 H6 0.9300
C7 C12 1.382(5)
C7 C8 1.384(5)
C7 P1 1.820(3)
C8 C9 1.381(5)
C8 H8 0.9300
C9 C10 1.367(7)
C9 H9 0.9300
C10 C11 1.363(6)
C10 H10 0.9300
C11 C12 1.379(5)
C11 H11 0.9300
C12 H12 0.9300
C13 C14 1.383(4)
C13 C18 1.393(4)
C13 P1 1.818(3)
C14 C15 1.383(5)
C14 H14 0.9300
C15 C16 1.370(5)
C15 H15 0.9300
C16 C17 1.380(5)
C16 H16 0.9300
C17 C18 1.381(4)
C17 H17 0.9300
C18 H18 0.9300
C19 O1 1.302(4)
C19 N1 1.304(4)
C19 C20 1.486(4)
C20 C21 1.382(5)
C20 C25 1.385(5)
C21 C22 1.406(5)
C21 H21 0.9300
C22 C23 1.359(7)
C22 H22 0.9300
C23 C24 1.359(7)
C23 H23 0.9300
C24 C25 1.383(5)
C24 H24 0.9300
C25 H25 0.9300
C26 N2 1.289(3)
C26 C27 1.433(4)
C26 H26 0.9300
C27 C30 1.377(4)
C27 S1 1.738(3)
C28 C29 1.339(5)
C28 S1 1.702(4)
C28 H28 0.9300
C29 C30 1.412(4)
C29 H29 0.9300
C30 C31 1.500(5)
C31 H31A 0.9600
C31 H31B 0.9600
C31 H31C 0.9600
N1 N2 1.396(3)
N2 Pd1 2.057(2)
O1 Pd1 2.005(2)
P1 Pd1 2.2566(7)
Cl1 Pd1 2.2748(7)

loop_
_geom_hbond_atom_site_label_D
_geom_hbond_atom_site_label_H
_geom_hbond_atom_site_label_A
_geom_hbond_distance_DH
_geom_hbond_distance_HA
_geom_hbond_distance_DA
_geom_hbond_angle_DHA
C8 H8 Cl1 0.93 2.81 3.629(4) 147.4
C26 H26 Cl1 0.93 2.76 3.364(3) 123.1

loop_
_geom_torsion_atom_site_label_1
_geom_torsion_atom_site_label_2
_geom_torsion_atom_site_label_3
_geom_torsion_atom_site_label_4
_geom_torsion
C6 C1 C2 C3 -0.4(5)
P1 C1 C2 C3 179.3(3)
C1 C2 C3 C4 -0.3(6)
C2 C3 C4 C5 0.8(7)
C3 C4 C5 C6 -0.5(6)
C4 C5 C6 C1 -0.2(6)
C2 C1 C6 C5 0.6(5)
P1 C1 C6 C5 -179.0(3)
C12 C7 C8 C9 -0.3(6)
P1 C7 C8 C9 176.0(4)
C7 C8 C9 C10 0.6(7)
C8 C9 C10 C11 -0.4(8)
C9 C10 C11 C12 -0.2(7)
C10 C11 C12 C7 0.5(6)
C8 C7 C12 C11 -0.2(6)
P1 C7 C12 C11 -176.4(3)
C18 C13 C14 C15 0.3(5)
P1 C13 C14 C15 176.2(3)
C13 C14 C15 C16 0.7(6)
C14 C15 C16 C17 -1.1(6)
C15 C16 C17 C18 0.5(6)
C16 C17 C18 C13 0.4(5)
C14 C13 C18 C17 -0.8(5)
P1 C13 C18 C17 -176.9(3)
O1 C19 C20 C21 20.1(4)
N1 C19 C20 C21 -159.8(3)
O1 C19 C20 C25 -159.2(3)
N1 C19 C20 C25 20.9(5)
C25 C20 C21 C22 -0.3(6)
C19 C20 C21 C22 -179.6(3)
C20 C21 C22 C23 0.6(6)
C21 C22 C23 C24 -0.4(7)
C22 C23 C24 C25 0.0(8)
C23 C24 C25 C20 0.3(7)
C21 C20 C25 C24 -0.2(6)
C19 C20 C25 C24 179.1(4)
N2 C26 C27 C30 179.8(3)
N2 C26 C27 S1 2.1(5)
S1 C28 C29 C30 0.3(4)
C26 C27 C30 C29 -178.1(3)
S1 C27 C30 C29 -0.1(4)
C26 C27 C30 C31 1.5(5)
S1 C27 C30 C31 179.5(3)
C28 C29 C30 C27 -0.1(5)
C28 C29 C30 C31 -179.7(4)
O1 C19 N1 N2 2.1(4)
C20 C19 N1 N2 -177.9(2)
C27 C26 N2 N1 -0.4(4)
C27 C26 N2 Pd1 175.6(2)
C19 N1 N2 C26 177.3(3)
C19 N1 N2 Pd1 0.7(3)
N1 C19 O1 Pd1 -3.8(4)
C20 C19 O1 Pd1 176.2(2)
C14 C13 P1 C7 128.0(3)
C18 C13 P1 C7 -56.1(3)
C14 C13 P1 C1 17.2(3)
C18 C13 P1 C1 -166.8(3)
C14 C13 P1 Pd1 -112.1(3)
C18 C13 P1 Pd1 63.9(3)
C12 C7 P1 C13 -13.0(3)
C8 C7 P1 C13 170.9(3)
C12 C7 P1 C1 98.4(3)
C8 C7 P1 C1 -77.8(3)
C12 C7 P1 Pd1 -134.1(3)
C8 C7 P1 Pd1 49.8(3)
C2 C1 P1 C13 -97.8(3)
C6 C1 P1 C13 81.9(3)
C2 C1 P1 C7 150.2(3)
C6 C1 P1 C7 -30.2(3)
C2 C1 P1 Pd1 27.8(3)
C6 C1 P1 Pd1 -152.6(2)
C29 C28 S1 C27 -0.3(3)
C30 C27 S1 C28 0.2(3)
C26 C27 S1 C28 178.2(3)
